data_7045208
loop_
_publ_author_name
'Hill, Anthony F.'
'Ma, Chenxi'
'McQueen, Caitlin M. A.'
'Ward, Jas S.'

_publ_section_title
;
 Iridium complexes of perimidine-based N-heterocyclic carbene pincer
 ligands via aminal C-H activation.
;
_journal_issue 5
_journal_name_full 'Dalton transactions (Cambridge, England : 2003)'
_journal_page_first 1577
_journal_page_last 1587
_journal_paper_doi 10.1039/c7dt04572g
_journal_volume 47
_journal_year 2018
_chemical_formula_moiety 'C37 H55 Cl2 Ir1 N2 P2, 2(C6 H6)'
_chemical_formula_sum 'C49 H67 Cl2 Ir N2 P2'
_chemical_formula_weight 1009.16
_space_group_IT_number 2
_space_group_name_Hall '-P 1'
_space_group_name_H-M_alt 'P -1'
_symmetry_cell_setting triclinic
_symmetry_space_group_name_Hall '-P 1'
_symmetry_space_group_name_H-M 'P -1'
_atom_sites_solution_hydrogens difmap
_atom_sites_solution_primary direct
_audit_update_record
;
2014-03-05 deposited with the CCDC.
2017-12-26 downloaded from the CCDC.
;
_cell_angle_alpha 98.4660(19)
_cell_angle_beta 94.790(2)
_cell_angle_gamma 100.2717(13)
_cell_formula_units_Z 2
_cell_length_a 12.3421(4)
_cell_length_b 13.5109(4)
_cell_length_c 14.2016(3)
_cell_measurement_reflns_used 47902
_cell_measurement_temperature 200
_cell_measurement_theta_max 27
_cell_measurement_theta_min 2.55
_cell_volume 2290.11(11)
_computing_cell_refinement 'DENZO/SCALEPACK (Otwinowski & Minor, 1997)'
_computing_data_collection 'COLLECT (Nonius, 2001).'
_computing_data_reduction 'DENZO/SCALEPACK (Otwinowski & Minor, 1997)'
_computing_molecular_graphics 'ORTEP-3 for Windows v. 2.01'
_computing_publication_material 'CRYSTALS (Betteridge et al., 2003)'
_computing_structure_refinement 'CRYSTALS (Betteridge et al., 2003)'
_computing_structure_solution 'SIR92 (Altomare et al., 1994)'
_diffrn_ambient_temperature 200
_diffrn_measured_fraction_theta_full 0.997
_diffrn_measured_fraction_theta_max 0.997
_diffrn_measurement_device Area
_diffrn_measurement_device_type 'Nonius KappaCCD'
_diffrn_measurement_method \w
_diffrn_radiation_monochromator graphite
_diffrn_radiation_type 'Mo K\a'
_diffrn_radiation_wavelength 0.71073
_diffrn_reflns_av_R_equivalents 0.078
_diffrn_reflns_limit_h_max 16
_diffrn_reflns_limit_h_min -16
_diffrn_reflns_limit_k_max 17
_diffrn_reflns_limit_k_min -17
_diffrn_reflns_limit_l_max 18
_diffrn_reflns_limit_l_min -16
_diffrn_reflns_number 47771
_diffrn_reflns_theta_full 27.542
_diffrn_reflns_theta_max 27.542
_diffrn_reflns_theta_min 2.564
_diffrn_standards_number 0
_exptl_absorpt_coefficient_mu 3.137
_exptl_absorpt_correction_T_max 0.850
_exptl_absorpt_correction_T_min 0.588
_exptl_absorpt_correction_type integration
_exptl_absorpt_process_details
;
Gaussian integration (Coppens, 1970)
;
_exptl_crystal_colour 'pale yellow'
_exptl_crystal_density_diffrn 1.463
_exptl_crystal_density_method 'not measured'
_exptl_crystal_description prism
_exptl_crystal_F_000 1032
_exptl_crystal_size_max 0.250
_exptl_crystal_size_mid 0.100
_exptl_crystal_size_min 0.060
_refine_diff_density_max 2.15
_refine_diff_density_min -1.77
_refine_ls_extinction_method None
_refine_ls_goodness_of_fit_ref 1.0109
_refine_ls_hydrogen_treatment mixed
_refine_ls_matrix_type full
_refine_ls_number_parameters 523
_refine_ls_number_reflns 10547
_refine_ls_number_restraints 57
_refine_ls_R_factor_all 0.0792
_refine_ls_R_factor_gt 0.0536
_refine_ls_shift/su_max 0.0107133
_refine_ls_shift/su_mean 0.0001319
_refine_ls_structure_factor_coef Fsqd
_refine_ls_weighting_details
;
 Method= Modified Sheldrick 
 w=1/[\s^2^(F^2^) + ( 0.04P)^2^ + 6.37P] 
 ,where P=(max(Fo^2^,0) + 2Fc^2^)/3 
;
_refine_ls_weighting_scheme calc
_refine_ls_wR_factor_all 0.1112
_refine_ls_wR_factor_gt 0.1026
_refine_ls_wR_factor_ref 0.1112
_reflns_limit_h_max 15
_reflns_limit_h_min -16
_reflns_limit_k_max 17
_reflns_limit_k_min -17
_reflns_limit_l_max 18
_reflns_limit_l_min 0
_reflns_number_gt 8115
_reflns_number_total 10547
_reflns_threshold_expression I>2.0\s(I)
_oxford_diffrn_Wilson_B_factor 2.76
_oxford_diffrn_Wilson_scale 56.13
_oxford_refine_ls_r_factor_ref 0.0792
_oxford_refine_ls_scale 0.15663(6)
_oxford_reflns_number_all 10547
_oxford_reflns_threshold_expression_ref I>-10.0\s(I)
_cod_data_source_file c7dt04572g2.cif
_cod_data_source_block 1
_cod_depositor_comments
;
The following automatic conversions were performed:

'_symmetry_cell_setting' value 'Triclinic' changed to 'triclinic'
according to
/home/data/users/saulius/crontab/automatic-downloads/rss-feeds/RSC/lib/dictionaries/cif_core.dic
dictionary named 'cif_core.dic' version 2.4.2 from 2011-04-26.

'_atom_sites_solution_primary' value 'Direct' changed to 'direct'
according to
/home/data/users/saulius/crontab/automatic-downloads/rss-feeds/RSC/lib/dictionaries/cif_core.dic
dictionary named 'cif_core.dic' version 2.4.2 from 2011-04-26.

Automatic conversion script
Id: cif_fix_values 4973 2017-02-22 13:04:09Z antanas 

 Adding full bibliography for 7045206--7045211.cif.
;
_cod_original_sg_symbol_H-M 'P -1 '
_cod_original_formula_sum 'C49 H67 Cl2 Ir1 N2 P2'
_cod_database_code 7045208

loop_
_symmetry_equiv_pos_as_xyz
x,y,z
-x,-y,-z

loop_
_atom_site_label
_atom_site_type_symbol
_atom_site_fract_x
_atom_site_fract_y
_atom_site_fract_z
_atom_site_U_iso_or_equiv
_atom_site_occupancy
_atom_site_adp_type
_atom_site_refinement_flags_posn
_atom_site_refinement_flags_adp
Ir1 Ir 0.418914(19) 0.393423(17) 0.731247(16) 0.0365 1.0000 Uani D .
Cl1 Cl 0.29701(15) 0.22881(14) 0.69537(15) 0.0582 0.8000 Uani D .
Cl2 Cl 0.34951(18) 0.42993(18) 0.58621(17) 0.0477 0.6000 Uani D .
Cl3 Cl 0.48827(18) 0.35806(18) 0.87636(16) 0.0479 0.6000 Uani D .
P1 P 0.56034(12) 0.34363(11) 0.65080(10) 0.0420 1.0000 Uani D .
P2 P 0.30264(12) 0.47538(12) 0.81942(11) 0.0407 1.0000 Uani . .
N1 N 0.6063(4) 0.5504(4) 0.7081(3) 0.0431 1.0000 Uani . .
N2 N 0.5004(4) 0.6052(4) 0.8257(3) 0.0440 1.0000 Uani . .
C1 C 0.5172(4) 0.5279(4) 0.7575(2) 0.0411 1.0000 Uani D .
C2 C 0.6734(5) 0.6500(5) 0.7186(5) 0.0520 1.0000 Uani . .
C3 C 0.7532(5) 0.6735(6) 0.6582(6) 0.0638 1.0000 Uani . .
C4 C 0.8211(6) 0.7715(7) 0.6768(7) 0.0766 1.0000 Uani . .
C5 C 0.8104(7) 0.8414(7) 0.7501(7) 0.0806 1.0000 Uani . .
C6 C 0.7283(6) 0.8209(5) 0.8113(6) 0.0609 1.0000 Uani . .
C7 C 0.7113(7) 0.8929(5) 0.8889(6) 0.0763 1.0000 Uani . .
C8 C 0.6308(8) 0.8676(5) 0.9441(6) 0.0800 1.0000 Uani . .
C9 C 0.5600(7) 0.7721(5) 0.9275(5) 0.0670 1.0000 Uani . .
C10 C 0.5728(5) 0.7011(5) 0.8512(5) 0.0527 1.0000 Uani . .
C11 C 0.6578(5) 0.7239(5) 0.7938(5) 0.0518 1.0000 Uani . .
C21 C 0.6321(5) 0.4709(5) 0.6367(5) 0.0497 1.0000 Uani . .
C22 C 0.4052(5) 0.5869(5) 0.8796(5) 0.0510 1.0000 Uani . .
C31 C 0.6585(5) 0.2906(5) 0.7244(5) 0.0539 1.0000 Uani . .
C32 C 0.7720(6) 0.2865(6) 0.6968(6) 0.0679 1.0000 Uani . .
C33 C 0.8437(6) 0.2577(7) 0.7787(6) 0.0777 1.0000 Uani . .
C34 C 0.7900(6) 0.1573(6) 0.8049(6) 0.0787 1.0000 Uani . .
C35 C 0.6756(7) 0.1583(7) 0.8297(7) 0.0842 1.0000 Uani . .
C36 C 0.6043(6) 0.1872(5) 0.7483(6) 0.0614 1.0000 Uani . .
C41 C 0.5332(5) 0.2764(5) 0.5254(4) 0.0528 1.0000 Uani . .
C42 C 0.6316(6) 0.2859(6) 0.4670(5) 0.0637 1.0000 Uani . .
C43 C 0.5927(7) 0.2416(7) 0.3629(5) 0.0781 1.0000 Uani . .
C44 C 0.5317(6) 0.1336(7) 0.3492(5) 0.0779 1.0000 Uani . .
C45 C 0.4366(6) 0.1213(6) 0.4098(5) 0.0738 1.0000 Uani . .
C46 C 0.4748(6) 0.1664(5) 0.5157(5) 0.0629 1.0000 Uani . .
C51 C 0.2453(5) 0.4243(5) 0.9222(4) 0.0446 1.0000 Uani . .
C52 C 0.2034(7) 0.4986(6) 0.9950(5) 0.0703 1.0000 Uani . .
C53 C 0.1733(8) 0.4513(7) 1.0818(6) 0.0834 1.0000 Uani . .
C54 C 0.0937(7) 0.3522(6) 1.0562(5) 0.0729 1.0000 Uani . .
C55 C 0.1330(7) 0.2786(6) 0.9816(5) 0.0711 1.0000 Uani . .
C56 C 0.1622(6) 0.3257(5) 0.8948(5) 0.0628 1.0000 Uani . .
C61 C 0.2010(5) 0.5258(5) 0.7472(5) 0.0517 1.0000 Uani . .
C62 C 0.1536(7) 0.6128(6) 0.7903(6) 0.0845 1.0000 Uani . .
C63 C 0.0867(8) 0.6517(6) 0.7111(7) 0.0859 1.0000 Uani . .
C64 C -0.0039(7) 0.5665(6) 0.6587(6) 0.0757 1.0000 Uani . .
C65 C 0.0406(7) 0.4785(6) 0.6176(6) 0.0795 1.0000 Uani . .
C66 C 0.1090(5) 0.4393(5) 0.6935(5) 0.0575 1.0000 Uani . .
C71 C 0.8594(8) 0.1272(7) 0.4418(7) 0.0853 1.0000 Uani . .
C72 C 0.8100(7) 0.0359(7) 0.4627(7) 0.0831 1.0000 Uani . .
C73 C 0.8489(7) 0.0013(7) 0.5409(7) 0.0836 1.0000 Uani . .
C74 C 0.9385(8) 0.0574(8) 0.5995(6) 0.0883 1.0000 Uani . .
C75 C 0.9914(8) 0.1499(9) 0.5803(8) 0.1027 1.0000 Uani . .
C76 C 0.9477(9) 0.1835(7) 0.4989(8) 0.0919 1.0000 Uani . .
C81 C 0.0952(11) 0.9863(11) 0.8651(9) 0.1432 1.0000 Uani D U
C82 C 0.1814(12) 1.0233(9) 0.8179(7) 0.1142 1.0000 Uani D U
C83 C 0.2759(13) 0.9843(10) 0.8181(8) 0.1238 1.0000 Uani D U
C84 C 0.2860(16) 0.9059(11) 0.8673(10) 0.1722 1.0000 Uani D U
C85 C 0.2025(17) 0.8674(11) 0.9188(12) 0.2029 1.0000 Uani D U
C86 C 0.1068(14) 0.9073(10) 0.9121(9) 0.1768 1.0000 Uani D U
H1 H 0.3426(10) 0.2904(14) 0.7088(4) 0.0596 0.2000 Uiso D .
H2 H 0.3730(6) 0.4176(4) 0.6353(12) 0.0812 0.4000 Uiso D .
H3 H 0.4648(6) 0.3700(4) 0.8272(13) 0.0823 0.4000 Uiso D .
H31 H 0.7621 0.6247 0.6054 0.0766 1.0000 Uiso R .
H41 H 0.8762 0.7881 0.6358 0.0919 1.0000 Uiso R .
H51 H 0.8588 0.9060 0.7612 0.0968 1.0000 Uiso R .
H71 H 0.7566 0.9591 0.9020 0.0916 1.0000 Uiso R .
H81 H 0.6216 0.9165 0.9966 0.0960 1.0000 Uiso R .
H91 H 0.5042 0.7566 0.9681 0.0804 1.0000 Uiso R .
H211 H 0.7097 0.4731 0.6437 0.0597 1.0000 Uiso R .
H212 H 0.6097 0.4832 0.5745 0.0597 1.0000 Uiso R .
H221 H 0.4298 0.5756 0.9416 0.0612 1.0000 Uiso R .
H222 H 0.3715 0.6452 0.8854 0.0612 1.0000 Uiso R .
H311 H 0.6711 0.3352 0.7842 0.0647 1.0000 Uiso R .
H321 H 0.8054 0.3515 0.6840 0.0815 1.0000 Uiso R .
H322 H 0.7667 0.2369 0.6409 0.0815 1.0000 Uiso R .
H331 H 0.8525 0.3096 0.8333 0.0932 1.0000 Uiso R .
H332 H 0.9142 0.2520 0.7589 0.0932 1.0000 Uiso R .
H341 H 0.8334 0.1442 0.8584 0.0944 1.0000 Uiso R .
H342 H 0.7873 0.1046 0.7519 0.0944 1.0000 Uiso R .
H351 H 0.6785 0.2066 0.8861 0.1010 1.0000 Uiso R .
H352 H 0.6431 0.0924 0.8408 0.1010 1.0000 Uiso R .
H361 H 0.5332 0.1914 0.7675 0.0736 1.0000 Uiso R .
H362 H 0.5969 0.1364 0.6931 0.0736 1.0000 Uiso R .
H411 H 0.4816 0.3093 0.4949 0.0633 1.0000 Uiso R .
H421 H 0.6649 0.3558 0.4721 0.0764 1.0000 Uiso R .
H422 H 0.6844 0.2498 0.4910 0.0764 1.0000 Uiso R .
H431 H 0.5449 0.2819 0.3383 0.0937 1.0000 Uiso R .
H432 H 0.6555 0.2440 0.3283 0.0937 1.0000 Uiso R .
H441 H 0.5817 0.0917 0.3664 0.0935 1.0000 Uiso R .
H442 H 0.5032 0.1126 0.2837 0.0935 1.0000 Uiso R .
H451 H 0.3814 0.1554 0.3866 0.0886 1.0000 Uiso R .
H452 H 0.4062 0.0508 0.4049 0.0886 1.0000 Uiso R .
H461 H 0.4121 0.1631 0.5505 0.0755 1.0000 Uiso R .
H462 H 0.5243 0.1280 0.5410 0.0755 1.0000 Uiso R .
H511 H 0.3065 0.4066 0.9565 0.0535 1.0000 Uiso R .
H521 H 0.2597 0.5577 1.0148 0.0844 1.0000 Uiso R .
H522 H 0.1396 0.5174 0.9659 0.0844 1.0000 Uiso R .
H531 H 0.1409 0.4973 1.1225 0.1001 1.0000 Uiso R .
H532 H 0.2391 0.4401 1.1149 0.1001 1.0000 Uiso R .
H541 H 0.0851 0.3223 1.1123 0.0875 1.0000 Uiso R .
H542 H 0.0243 0.3645 1.0315 0.0875 1.0000 Uiso R .
H551 H 0.1968 0.2587 1.0094 0.0854 1.0000 Uiso R .
H552 H 0.0757 0.2202 0.9620 0.0854 1.0000 Uiso R .
H561 H 0.0967 0.3388 0.8630 0.0753 1.0000 Uiso R .
H562 H 0.1927 0.2792 0.8529 0.0753 1.0000 Uiso R .
H611 H 0.2405 0.5507 0.6982 0.0620 1.0000 Uiso R .
H621 H 0.1059 0.5914 0.8357 0.1014 1.0000 Uiso R .
H622 H 0.2118 0.6663 0.8214 0.1014 1.0000 Uiso R .
H631 H 0.0546 0.7061 0.7394 0.1031 1.0000 Uiso R .
H632 H 0.1349 0.6753 0.6669 0.1031 1.0000 Uiso R .
H641 H -0.0542 0.5459 0.7025 0.0908 1.0000 Uiso R .
H642 H -0.0420 0.5908 0.6086 0.0908 1.0000 Uiso R .
H651 H -0.0192 0.4254 0.5887 0.0953 1.0000 Uiso R .
H652 H 0.0865 0.4980 0.5703 0.0953 1.0000 Uiso R .
H661 H 0.0621 0.4140 0.7378 0.0690 1.0000 Uiso R .
H662 H 0.1414 0.3860 0.6634 0.0690 1.0000 Uiso R .
H711 H 0.8314 0.1511 0.3868 0.1023 1.0000 Uiso R .
H721 H 0.7475 -0.0038 0.4219 0.0997 1.0000 Uiso R .
H731 H 0.8136 -0.0624 0.5550 0.1003 1.0000 Uiso R .
H741 H 0.9651 0.0326 0.6544 0.1060 1.0000 Uiso R .
H751 H 1.0546 0.1892 0.6203 0.1232 1.0000 Uiso R .
H761 H 0.9814 0.2473 0.4839 0.1103 1.0000 Uiso R .
H811 H 0.0299 1.0143 0.8653 0.1719 1.0000 Uiso R .
H821 H 0.1753 1.0779 0.7838 0.1370 1.0000 Uiso R .
H831 H 0.3345 1.0115 0.7843 0.1486 1.0000 Uiso R .
H841 H 0.3511 0.8776 0.8659 0.2067 1.0000 Uiso R .
H851 H 0.2105 0.8164 0.9568 0.2446 1.0000 Uiso R .
H861 H 0.0458 0.8778 0.9421 0.2124 1.0000 Uiso R .

loop_
_atom_site_aniso_label
_atom_site_aniso_U_11
_atom_site_aniso_U_22
_atom_site_aniso_U_33
_atom_site_aniso_U_23
_atom_site_aniso_U_13
_atom_site_aniso_U_12
Ir1 0.03692(13) 0.03232(12) 0.03975(13) 0.00674(8) -0.00052(8) 0.00707(8)
Cl1 0.0451(11) 0.0362(10) 0.0864(15) -0.0065(9) 0.0204(10) -0.0029(8)
Cl2 0.0468(14) 0.0561(15) 0.0441(13) 0.0084(11) 0.0085(10) 0.0182(12)
Cl3 0.0501(14) 0.0557(15) 0.0417(13) 0.0082(11) 0.0042(10) 0.0204(12)
P1 0.0380(8) 0.0394(8) 0.0503(9) 0.0092(7) 0.0040(7) 0.0107(7)
P2 0.0403(8) 0.0385(8) 0.0436(8) 0.0053(6) 0.0008(6) 0.0113(7)
N1 0.038(3) 0.037(3) 0.053(3) 0.012(2) -0.001(2) 0.003(2)
N2 0.045(3) 0.035(3) 0.049(3) 0.002(2) -0.007(2) 0.007(2)
C1 0.039(3) 0.037(3) 0.047(3) 0.011(3) -0.007(3) 0.008(3)
C2 0.038(3) 0.043(4) 0.074(4) 0.025(3) -0.013(3) 0.001(3)
C3 0.046(4) 0.059(4) 0.091(5) 0.033(4) 0.003(4) 0.006(3)
C4 0.050(4) 0.070(5) 0.112(7) 0.048(5) -0.004(4) -0.006(4)
C5 0.069(5) 0.057(5) 0.108(7) 0.036(5) -0.027(5) -0.011(4)
C6 0.052(4) 0.044(4) 0.079(5) 0.027(4) -0.024(4) -0.010(3)
C7 0.089(6) 0.037(4) 0.086(6) 0.012(4) -0.037(5) -0.013(4)
C8 0.106(7) 0.036(4) 0.081(6) -0.001(4) -0.034(5) 0.000(4)
C9 0.088(5) 0.046(4) 0.057(4) 0.001(3) -0.023(4) 0.007(4)
C10 0.057(4) 0.034(3) 0.059(4) 0.008(3) -0.022(3) 0.000(3)
C11 0.053(4) 0.033(3) 0.065(4) 0.014(3) -0.018(3) 0.004(3)
C21 0.042(3) 0.054(4) 0.058(4) 0.017(3) 0.009(3) 0.014(3)
C22 0.055(4) 0.042(3) 0.054(4) -0.001(3) -0.001(3) 0.017(3)
C31 0.053(4) 0.044(4) 0.067(4) 0.015(3) -0.003(3) 0.016(3)
C32 0.048(4) 0.068(5) 0.091(6) 0.022(4) 0.006(4) 0.014(4)
C33 0.044(4) 0.085(6) 0.108(6) 0.030(5) -0.007(4) 0.020(4)
C34 0.064(5) 0.081(6) 0.098(6) 0.027(5) -0.006(4) 0.027(4)
C35 0.078(6) 0.071(5) 0.116(7) 0.045(5) 0.003(5) 0.026(4)
C36 0.051(4) 0.045(4) 0.090(5) 0.022(3) -0.005(4) 0.011(3)
C41 0.046(4) 0.060(4) 0.055(4) 0.005(3) 0.005(3) 0.022(3)
C42 0.063(4) 0.074(5) 0.055(4) 0.004(3) 0.015(3) 0.017(4)
C43 0.066(5) 0.109(7) 0.061(5) 0.006(4) 0.012(4) 0.026(5)
C44 0.068(5) 0.105(7) 0.057(4) -0.014(4) -0.003(4) 0.035(5)
C45 0.060(5) 0.079(6) 0.074(5) -0.009(4) -0.002(4) 0.013(4)
C46 0.066(5) 0.057(4) 0.061(4) -0.005(3) 0.008(3) 0.011(4)
C51 0.045(3) 0.048(4) 0.044(3) 0.009(3) 0.007(3) 0.015(3)
C52 0.084(5) 0.064(5) 0.067(5) 0.007(4) 0.030(4) 0.020(4)
C53 0.117(7) 0.081(6) 0.062(5) 0.013(4) 0.032(5) 0.031(5)
C54 0.083(5) 0.087(6) 0.061(5) 0.029(4) 0.030(4) 0.025(5)
C55 0.087(6) 0.068(5) 0.063(5) 0.019(4) 0.023(4) 0.015(4)
C56 0.068(5) 0.062(4) 0.057(4) 0.015(3) 0.012(3) 0.002(4)
C61 0.048(4) 0.049(4) 0.061(4) 0.010(3) 0.003(3) 0.018(3)
C62 0.090(6) 0.071(5) 0.091(6) -0.004(4) -0.020(5) 0.040(5)
C63 0.096(6) 0.061(5) 0.103(6) 0.010(4) -0.018(5) 0.037(5)
C64 0.075(5) 0.085(6) 0.069(5) 0.005(4) -0.009(4) 0.035(5)
C65 0.081(6) 0.063(5) 0.089(6) 0.006(4) -0.030(4) 0.022(4)
C66 0.053(4) 0.046(4) 0.071(4) 0.011(3) -0.010(3) 0.010(3)
C71 0.087(6) 0.079(6) 0.097(7) 0.024(5) 0.016(5) 0.024(5)
C72 0.077(6) 0.073(6) 0.102(7) 0.017(5) 0.010(5) 0.019(5)
C73 0.071(5) 0.075(6) 0.114(7) 0.037(5) 0.022(5) 0.016(5)
C74 0.085(6) 0.114(8) 0.075(6) 0.026(5) 0.012(5) 0.032(6)
C75 0.074(6) 0.103(8) 0.114(8) -0.029(7) 0.014(6) 0.008(6)
C76 0.110(8) 0.058(5) 0.120(8) 0.023(5) 0.044(7) 0.025(5)
C81 0.138(11) 0.148(13) 0.108(10) -0.014(9) -0.014(8) -0.026(9)
C82 0.162(12) 0.092(8) 0.069(6) 0.001(5) -0.002(7) -0.008(8)
C83 0.171(13) 0.111(10) 0.076(7) -0.020(7) 0.020(8) 0.019(9)
C84 0.32(2) 0.120(12) 0.081(9) -0.036(8) -0.018(11) 0.108(14)
C85 0.45(4) 0.074(9) 0.075(9) -0.016(7) -0.019(15) 0.067(15)
C86 0.31(2) 0.093(10) 0.078(8) -0.007(8) 0.029(12) -0.089(12)

loop_
_atom_type_symbol
_atom_type_scat_dispersion_real
_atom_type_scat_dispersion_imag
_atom_type_scat_Cromer_Mann_a1
_atom_type_scat_Cromer_Mann_b1
_atom_type_scat_Cromer_Mann_a2
_atom_type_scat_Cromer_Mann_b2
_atom_type_scat_Cromer_Mann_a3
_atom_type_scat_Cromer_Mann_b3
_atom_type_scat_Cromer_Mann_a4
_atom_type_scat_Cromer_Mann_b4
_atom_type_scat_Cromer_Mann_c
_atom_type_scat_source
C 0.0033 0.0016 2.3100 20.8439 1.0200 10.2075 1.5886 0.5687 0.8650 51.6512 0.2156 'International Tables Vol C 4.2.6.8 and 6.1.1.4'
H 0.0000 0.0000 0.4930 10.5109 0.3229 26.1257 0.1402 3.1424 0.0408 57.7998 0.0030 'International Tables Vol C 4.2.6.8 and 6.1.1.4'
Cl 0.1484 0.1585 11.4604 0.0104 7.1964 1.1662 6.2556 18.5194 1.6455 47.7784 -9.5574 'International Tables Vol C 4.2.6.8 and 6.1.1.4'
Ir -1.4442 7.9887 27.3049 1.5928 16.7296 8.8655 15.6115 0.4179 5.8338 45.0011 11.4722 'International Tables Vol C 4.2.6.8 and 6.1.1.4'
N 0.0061 0.0033 12.2126 0.0057 3.1322 9.8933 2.0125 28.9975 1.1663 0.5826 -11.5290 'International Tables Vol C 4.2.6.8 and 6.1.1.4'
P 0.1023 0.0942 6.4345 1.9067 4.1791 27.1570 1.7800 0.5260 1.4908 68.1645 1.1149 'International Tables Vol C 4.2.6.8 and 6.1.1.4'

loop_
_exptl_crystal_face_index_h
_exptl_crystal_face_index_k
_exptl_crystal_face_index_l
_exptl_crystal_face_perp_dist
1 0 0 0.070
-1 0 0 0.030
0 -1 0 0.040
0 0 1 0.140
0 0 -1 0.110
-2 0 -1 0.056
-1 6 0 0.010

loop_
_geom_angle_atom_site_label_1
_geom_angle_atom_site_label_2
_geom_angle_atom_site_label_3
_geom_angle
_geom_angle_publ_flag
Cl1 Ir1 Cl2 88.96(7) yes
Cl1 Ir1 Cl3 91.33(8) yes
Cl2 Ir1 Cl3 179.64(8) yes
Cl1 Ir1 P1 95.46(5) yes
Cl2 Ir1 P1 86.06(6) yes
Cl3 Ir1 P1 94.11(6) yes
Cl1 Ir1 P2 96.45(6) yes
Cl2 Ir1 P2 94.52(6) yes
Cl3 Ir1 P2 85.25(6) yes
P1 Ir1 P2 168.08(5) yes
Cl1 Ir1 C1 178.73(7) yes
Cl2 Ir1 C1 89.78(7) yes
Cl3 Ir1 C1 89.93(7) yes
P1 Ir1 C1 84.25(17) yes
P2 Ir1 C1 83.85(17) yes
Cl2 Ir1 H1 88.96(13) no
Cl3 Ir1 H1 91.33(13) no
P1 Ir1 H1 95.46(10) no
P2 Ir1 H1 96.45(11) no
Cl1 Ir1 H2 88.96(12) no
Cl3 Ir1 H2 179.64(13) no
P1 Ir1 H2 86.07(10) no
P2 Ir1 H2 94.51(12) no
Cl1 Ir1 H3 91.33(12) no
Cl2 Ir1 H3 179.65(13) no
P1 Ir1 H3 94.11(10) no
P2 Ir1 H3 85.25(12) no
C1 Ir1 H1 178.73(10) no
C1 Ir1 H2 89.78(10) no
H1 Ir1 H2 88.96(15) no
C1 Ir1 H3 89.93(10) no
H1 Ir1 H3 91.33(15) no
H2 Ir1 H3 179.65(15) no
Ir1 P1 C21 97.8(2) yes
Ir1 P1 C31 113.8(2) yes
C21 P1 C31 106.7(3) yes
Ir1 P1 C41 121.0(2) yes
C21 P1 C41 102.0(3) yes
C31 P1 C41 112.4(3) yes
Ir1 P2 C22 98.3(2) yes
Ir1 P2 C51 120.86(19) yes
C22 P2 C51 101.6(3) yes
Ir1 P2 C61 114.3(2) yes
C22 P2 C61 105.7(3) yes
C51 P2 C61 112.6(3) yes
C1 N1 C2 123.4(5) yes
C1 N1 C21 119.2(5) yes
C2 N1 C21 117.4(5) yes
C1 N2 C10 124.2(5) yes
C1 N2 C22 118.8(5) yes
C10 N2 C22 116.9(5) yes
N2 C1 N1 115.9(5) yes
N2 C1 Ir1 122.3(4) yes
N1 C1 Ir1 121.8(4) yes
N1 C2 C3 121.8(6) yes
N1 C2 C11 117.9(6) yes
C3 C2 C11 120.3(6) yes
C2 C3 C4 118.5(8) yes
C2 C3 H31 120.8 no
C4 C3 H31 120.8 no
C3 C4 C5 122.0(8) yes
C3 C4 H41 119.0 no
C5 C4 H41 119.0 no
C4 C5 C6 120.9(7) yes
C4 C5 H51 119.5 no
C6 C5 H51 119.5 no
C5 C6 C7 123.4(7) yes
C5 C6 C11 118.5(8) yes
C7 C6 C11 118.1(7) yes
C6 C7 C8 119.9(7) yes
C6 C7 H71 120.1 no
C8 C7 H71 120.1 no
C7 C8 C9 122.8(8) yes
C7 C8 H81 118.6 no
C9 C8 H81 118.6 no
C8 C9 C10 118.8(8) yes
C8 C9 H91 120.6 no
C10 C9 H91 120.6 no
N2 C10 C9 122.4(7) yes
N2 C10 C11 117.6(6) yes
C9 C10 C11 120.0(6) yes
C6 C11 C2 119.7(7) yes
C6 C11 C10 120.5(7) yes
C2 C11 C10 119.9(6) yes
P1 C21 N1 111.5(4) yes
P1 C21 H211 109.0 no
N1 C21 H211 109.0 no
P1 C21 H212 109.0 no
N1 C21 H212 109.0 no
H211 C21 H212 109.5 no
P2 C22 N2 111.2(4) yes
P2 C22 H221 109.0 no
N2 C22 H221 109.0 no
P2 C22 H222 109.0 no
N2 C22 H222 109.0 no
H221 C22 H222 109.5 no
P1 C31 C32 120.6(5) yes
P1 C31 C36 111.5(4) yes
C32 C31 C36 110.2(5) yes
P1 C31 H311 104.3 no
C32 C31 H311 104.3 no
C36 C31 H311 104.3 no
C31 C32 C33 110.1(6) yes
C31 C32 H321 109.3 no
C33 C32 H321 109.3 no
C31 C32 H322 109.3 no
C33 C32 H322 109.3 no
H321 C32 H322 109.5 no
C32 C33 C34 111.0(6) yes
C32 C33 H331 109.1 no
C34 C33 H331 109.1 no
C32 C33 H332 109.1 no
C34 C33 H332 109.1 no
H331 C33 H332 109.5 no
C33 C34 C35 112.0(6) yes
C33 C34 H341 108.8 no
C35 C34 H341 108.8 no
C33 C34 H342 108.8 no
C35 C34 H342 108.8 no
H341 C34 H342 109.5 no
C34 C35 C36 110.9(7) yes
C34 C35 H351 109.1 no
C36 C35 H351 109.1 no
C34 C35 H352 109.1 no
C36 C35 H352 109.1 no
H351 C35 H352 109.5 no
C31 C36 C35 110.4(6) yes
C31 C36 H361 109.2 no
C35 C36 H361 109.2 no
C31 C36 H362 109.2 no
C35 C36 H362 109.2 no
H361 C36 H362 109.5 no
P1 C41 C42 116.0(5) yes
P1 C41 C46 113.4(5) yes
C42 C41 C46 111.0(5) yes
P1 C41 H411 105.1 no
C42 C41 H411 105.1 no
C46 C41 H411 105.1 no
C41 C42 C43 109.7(6) yes
C41 C42 H421 109.4 no
C43 C42 H421 109.4 no
C41 C42 H422 109.4 no
C43 C42 H422 109.4 no
H421 C42 H422 109.5 no
C42 C43 C44 112.9(7) yes
C42 C43 H431 108.6 no
C44 C43 H431 108.6 no
C42 C43 H432 108.6 no
C44 C43 H432 108.6 no
H431 C43 H432 109.5 no
C43 C44 C45 112.0(6) yes
C43 C44 H441 108.8 no
C45 C44 H441 108.8 no
C43 C44 H442 108.8 no
C45 C44 H442 108.8 no
H441 C44 H442 109.5 no
C44 C45 C46 111.6(6) yes
C44 C45 H451 109.0 no
C46 C45 H451 109.0 no
C44 C45 H452 108.9 no
C46 C45 H452 108.9 no
H451 C45 H452 109.5 no
C45 C46 C41 110.4(6) yes
C45 C46 H461 109.2 no
C41 C46 H461 109.2 no
C45 C46 H462 109.2 no
C41 C46 H462 109.2 no
H461 C46 H462 109.5 no
P2 C51 C52 116.6(4) yes
P2 C51 C56 114.0(4) yes
C52 C51 C56 110.9(5) yes
P2 C51 H511 104.6 no
C52 C51 H511 104.6 no
C56 C51 H511 104.6 no
C51 C52 C53 111.1(6) yes
C51 C52 H521 109.1 no
C53 C52 H521 109.1 no
C51 C52 H522 109.0 no
C53 C52 H522 109.0 no
H521 C52 H522 109.5 no
C52 C53 C54 112.7(7) yes
C52 C53 H531 108.7 no
C54 C53 H531 108.7 no
C52 C53 H532 108.6 no
C54 C53 H532 108.6 no
H531 C53 H532 109.5 no
C53 C54 C55 112.1(6) yes
C53 C54 H541 108.8 no
C55 C54 H541 108.8 no
C53 C54 H542 108.8 no
C55 C54 H542 108.8 no
H541 C54 H542 109.5 no
C54 C55 C56 112.0(6) yes
C54 C55 H551 108.8 no
C56 C55 H551 108.8 no
C54 C55 H552 108.8 no
C56 C55 H552 108.8 no
H551 C55 H552 109.5 no
C55 C56 C51 111.5(6) yes
C55 C56 H561 108.9 no
C51 C56 H561 109.0 no
C55 C56 H562 109.0 no
C51 C56 H562 108.9 no
H561 C56 H562 109.5 no
P2 C61 C62 120.2(5) yes
P2 C61 C66 111.0(4) yes
C62 C61 C66 110.7(6) yes
P2 C61 H611 104.5 no
C62 C61 H611 104.5 no
C66 C61 H611 104.5 no
C61 C62 C63 109.7(7) yes
C61 C62 H621 109.4 no
C63 C62 H621 109.4 no
C61 C62 H622 109.4 no
C63 C62 H622 109.4 no
H621 C62 H622 109.5 no
C62 C63 C64 110.0(7) yes
C62 C63 H631 109.3 no
C64 C63 H631 109.3 no
C62 C63 H632 109.3 no
C64 C63 H632 109.3 no
H631 C63 H632 109.5 no
C63 C64 C65 111.6(7) yes
C63 C64 H641 108.9 no
C65 C64 H641 108.9 no
C63 C64 H642 108.9 no
C65 C64 H642 108.9 no
H641 C64 H642 109.5 no
C64 C65 C66 111.8(7) yes
C64 C65 H651 108.9 no
C66 C65 H651 108.9 no
C64 C65 H652 108.9 no
C66 C65 H652 108.9 no
H651 C65 H652 109.5 no
C61 C66 C65 110.3(6) yes
C61 C66 H661 109.3 no
C65 C66 H661 109.3 no
C61 C66 H662 109.3 no
C65 C66 H662 109.3 no
H661 C66 H662 109.5 no
C72 C71 C76 120.0(9) yes
C72 C71 H711 120.0 no
C76 C71 H711 120.0 no
C71 C72 C73 120.6(9) yes
C71 C72 H721 119.7 no
C73 C72 H721 119.7 no
C72 C73 C74 120.1(9) yes
C72 C73 H731 119.9 no
C74 C73 H731 119.9 no
C73 C74 C75 121.0(9) yes
C73 C74 H741 119.5 no
C75 C74 H741 119.5 no
C74 C75 C76 117.0(9) yes
C74 C75 H751 121.5 no
C76 C75 H751 121.5 no
C75 C76 C71 121.3(9) yes
C75 C76 H761 119.3 no
C71 C76 H761 119.3 no
C82 C81 C86 117.1(13) yes
C82 C81 H811 121.5 no
C86 C81 H811 121.4 no
C81 C82 C83 121.9(13) yes
C81 C82 H821 119.0 no
C83 C82 H821 119.1 no
C82 C83 C84 119.7(14) yes
C82 C83 H831 120.1 no
C84 C83 H831 120.2 no
C83 C84 C85 120.8(16) yes
C83 C84 H841 119.6 no
C85 C84 H841 119.7 no
C84 C85 C86 116.6(17) yes
C84 C85 H851 121.7 no
C86 C85 H851 121.7 no
C85 C86 C81 123.7(15) yes
C85 C86 H861 118.1 no
C81 C86 H861 118.2 no
Ir1 H1 Cl1 180.0(3) no
Ir1 H2 Cl2 180.0(3) no
Ir1 H3 Cl3 180.0(4) no

loop_
_geom_bond_atom_site_label_1
_geom_bond_atom_site_label_2
_geom_bond_distance
_geom_bond_publ_flag
Ir1 Cl1 2.4113(18) yes
Ir1 Cl2 2.318(2) yes
Ir1 Cl3 2.313(2) yes
Ir1 P1 2.3087(15) yes
Ir1 P2 2.3048(15) yes
Ir1 C1 1.962(6) yes
Ir1 H1 1.51(2) no
Ir1 H2 1.53(2) no
Ir1 H3 1.53(2) no
Cl1 H1 0.90(2) no
Cl2 H2 0.78(2) no
Cl3 H3 0.78(2) no
P1 C21 1.835(6) yes
P1 C31 1.842(6) yes
P1 C41 1.850(6) yes
P2 C22 1.834(6) yes
P2 C51 1.845(6) yes
P2 C61 1.840(6) yes
N1 C1 1.366(7) yes
N1 C2 1.429(7) yes
N1 C21 1.463(8) yes
N2 C1 1.373(7) yes
N2 C10 1.416(7) yes
N2 C22 1.460(8) yes
C2 C3 1.384(9) yes
C2 C11 1.401(9) yes
C3 C4 1.411(10) yes
C3 H31 0.950 no
C4 C5 1.331(12) yes
C4 H41 0.950 no
C5 C6 1.406(12) yes
C5 H51 0.950 no
C6 C7 1.415(11) yes
C6 C11 1.413(9) yes
C7 C8 1.343(12) yes
C7 H71 0.950 no
C8 C9 1.398(10) yes
C8 H81 0.950 no
C9 C10 1.377(10) yes
C9 H91 0.950 no
C10 C11 1.400(10) yes
C21 H211 0.950 no
C21 H212 0.950 no
C22 H221 0.950 no
C22 H222 0.950 no
C31 C32 1.494(9) yes
C31 C36 1.536(9) yes
C31 H311 0.950 no
C32 C33 1.541(10) yes
C32 H321 0.950 no
C32 H322 0.950 no
C33 C34 1.512(11) yes
C33 H331 0.950 no
C33 H332 0.950 no
C34 C35 1.486(11) yes
C34 H341 0.950 no
C34 H342 0.950 no
C35 C36 1.532(10) yes
C35 H351 0.950 no
C35 H352 0.950 no
C36 H361 0.950 no
C36 H362 0.950 no
C41 C42 1.525(9) yes
C41 C46 1.512(9) yes
C41 H411 0.950 no
C42 C43 1.515(10) yes
C42 H421 0.950 no
C42 H422 0.950 no
C43 C44 1.495(11) yes
C43 H431 0.950 no
C43 H432 0.950 no
C44 C45 1.512(10) yes
C44 H441 0.950 no
C44 H442 0.950 no
C45 C46 1.538(9) yes
C45 H451 0.950 no
C45 H452 0.950 no
C46 H461 0.950 no
C46 H462 0.950 no
C51 C52 1.521(8) yes
C51 C56 1.507(9) yes
C51 H511 0.950 no
C52 C53 1.514(10) yes
C52 H521 0.950 no
C52 H522 0.950 no
C53 C54 1.489(11) yes
C53 H531 0.950 no
C53 H532 0.950 no
C54 C55 1.514(10) yes
C54 H541 0.950 no
C54 H542 0.950 no
C55 C56 1.509(9) yes
C55 H551 0.950 no
C55 H552 0.950 no
C56 H561 0.950 no
C56 H562 0.950 no
C61 C62 1.481(9) yes
C61 C66 1.534(9) yes
C61 H611 0.950 no
C62 C63 1.549(11) yes
C62 H621 0.950 no
C62 H622 0.950 no
C63 C64 1.509(11) yes
C63 H631 0.950 no
C63 H632 0.950 no
C64 C65 1.463(10) yes
C64 H641 0.950 no
C64 H642 0.950 no
C65 C66 1.527(9) yes
C65 H651 0.950 no
C65 H652 0.950 no
C66 H661 0.950 no
C66 H662 0.950 no
C71 C72 1.360(12) yes
C71 C76 1.341(13) yes
C71 H711 0.950 no
C72 C73 1.353(12) yes
C72 H721 0.950 no
C73 C74 1.362(12) yes
C73 H731 0.950 no
C74 C75 1.379(13) yes
C74 H741 0.950 no
C75 C76 1.404(14) yes
C75 H751 0.950 no
C76 H761 0.950 no
C81 C82 1.364(8) yes
C81 C86 1.361(9) yes
C81 H811 0.950 no
C82 C83 1.363(8) yes
C82 H821 0.950 no
C83 C84 1.370(9) yes
C83 H831 0.950 no
C84 C85 1.383(9) yes
C84 H841 0.950 no
C85 C86 1.385(9) yes
C85 H851 0.950 no
C86 H861 0.950 no
